data_7237121
loop_
_publ_author_name
'Szimhardt, Norbert'
'Wurzenberger, Maximilian H. H.'
'Klap\"otke, Thomas M.'
'Lechner, Jasmin T.'
'Reichherzer, Hannes'
'Unger, Cornelia C.'
'Stierstorfer, J\"org'

_publ_section_title
;
 Highly functional energetic complexes: stability tuning through
 coordination diversity of isomeric propyl-linked ditetrazoles
;
_journal_issue 15
_journal_name_full 'Journal of Materials Chemistry A'
_journal_page_first 6565
_journal_paper_doi 10.1039/C8TA01412D
_journal_volume 6
_journal_year 2018
_chemical_formula_moiety 'C5 H8 Ag N8, Cl O4'
_chemical_formula_sum 'C5 H8 Ag Cl N8 O4'
_chemical_formula_weight 387.51
_chemical_name_common '1,2-ditetrazolylpropanyl silver(I) perchlorate'
_chemical_name_systematic
;
1,2-ditetrazolylpropanyl silver(I) perchlorate'
;
_space_group_IT_number 14
_space_group_name_Hall '-P 2ybc'
_space_group_name_H-M_alt 'P 1 21/c 1'
_symmetry_cell_setting monoclinic
_symmetry_Int_Tables_number 14
_symmetry_space_group_name_Hall '-P 2ybc'
_symmetry_space_group_name_H-M 'P 1 21/c 1'
_atom_sites_solution_hydrogens difmap
_audit_creation_date
;
'Thu May 12 14:28:56 2016'
;
_audit_creation_method SHELXL-2013
_audit_update_record
;
2018-01-12 deposited with the CCDC.
2018-03-08 downloaded from the CCDC.
;
_cell_angle_alpha 90
_cell_angle_beta 105.128(2)
_cell_angle_gamma 90
_cell_formula_units_Z 4
_cell_length_a 9.8070(2)
_cell_length_b 10.7250(2)
_cell_length_c 11.1830(3)
_cell_measurement_reflns_used 4790
_cell_measurement_temperature 123(2)
_cell_measurement_theta_max 31.9730
_cell_measurement_theta_min 4.9690
_cell_volume 1135.47(5)
_computing_cell_refinement
;
CrysAlisPro, Agilent Technologies,
Version 1.171.37.31 (release 14-01-2014 CrysAlis171 .NET)
(compiled Jan 14 2014,18:38:05)
;
_computing_data_collection
;
CrysAlisPro, Agilent Technologies,
Version 1.171.37.31 (release 14-01-2014 CrysAlis171 .NET)
(compiled Jan 14 2014,18:38:05)
;
_computing_data_reduction
;
CrysAlisPro, Agilent Technologies,
Version 1.171.37.31 (release 14-01-2014 CrysAlis171 .NET)
(compiled Jan 14 2014,18:38:05)
;
_computing_structure_refinement 'SHELXL-2013 (Sheldrick, 2013)'
_diffrn_ambient_temperature 123(2)
_diffrn_detector 'CCD plate'
_diffrn_detector_area_resol_mean 15.9809
_diffrn_detector_type Sapphire3
_diffrn_measured_fraction_theta_full 0.996
_diffrn_measured_fraction_theta_max 0.996
_diffrn_measurement_details
;
#__ type_ start__ end____ width___ exp.time_
  1 omega  -54.00   42.00   1.0000   10.0000
omega____ theta____ kappa____ phi______ frames
    -      -28.6994   77.0000  -90.0000 96

#__ type_ start__ end____ width___ exp.time_
  2 omega    2.00   94.00   1.0000   10.0000
omega____ theta____ kappa____ phi______ frames
    -       29.7932   77.0000    0.0000 92

#__ type_ start__ end____ width___ exp.time_
  3 omega    6.00  102.00   1.0000   10.0000
omega____ theta____ kappa____ phi______ frames
    -       29.7932   77.0000 -150.0000 96

#__ type_ start__ end____ width___ exp.time_
  4 omega  -14.00   82.00   1.0000   10.0000
omega____ theta____ kappa____ phi______ frames
    -       29.7932 -112.0000   98.0000 96

#__ type_ start__ end____ width___ exp.time_
  5 omega  -39.00   42.00   1.0000   10.0000
omega____ theta____ kappa____ phi______ frames
    -      -28.6994   57.0000  150.0000 81

;
_diffrn_measurement_device 'four-circle diffractometer'
_diffrn_measurement_device_type 'Xcalibur, Sapphire3'
_diffrn_measurement_method '\w scans'
_diffrn_orient_matrix_UB_11 0.0322417000
_diffrn_orient_matrix_UB_12 0.0361008000
_diffrn_orient_matrix_UB_13 0.0529763000
_diffrn_orient_matrix_UB_21 -0.0119342000
_diffrn_orient_matrix_UB_22 0.0548682000
_diffrn_orient_matrix_UB_23 -0.0366859000
_diffrn_orient_matrix_UB_31 -0.0665597000
_diffrn_orient_matrix_UB_32 0.0076350000
_diffrn_orient_matrix_UB_33 0.0129199000
_diffrn_radiation_monochromator graphite
_diffrn_radiation_probe x-ray
_diffrn_radiation_type MoK\a
_diffrn_radiation_wavelength 0.71069
_diffrn_reflns_av_R_equivalents 0.0203
_diffrn_reflns_av_sigmaI/netI 0.0345
_diffrn_reflns_av_unetI/netI 0.0180
_diffrn_reflns_Laue_measured_fraction_full 0.996
_diffrn_reflns_Laue_measured_fraction_max 0.996
_diffrn_reflns_limit_h_max 12
_diffrn_reflns_limit_h_min -12
_diffrn_reflns_limit_k_max 13
_diffrn_reflns_limit_k_min -12
_diffrn_reflns_limit_l_max 13
_diffrn_reflns_limit_l_min -13
_diffrn_reflns_number 8392
_diffrn_reflns_point_group_measured_fraction_full 0.996
_diffrn_reflns_point_group_measured_fraction_max 0.996
_diffrn_reflns_theta_full 25.240
_diffrn_reflns_theta_max 25.993
_diffrn_reflns_theta_min 4.227
_diffrn_source 'Enhance (Mo) X-ray Source'
_exptl_absorpt_coefficient_mu 2.039
_exptl_absorpt_correction_T_max 1.00000
_exptl_absorpt_correction_T_min 0.79110
_exptl_absorpt_correction_type multi-scan
_exptl_absorpt_process_details
;
CrysAlisPro, Agilent Technologies,
Version 1.171.37.31 (release 14-01-2014 CrysAlis171 .NET)
(compiled Jan 14 2014,18:38:05)
Empirical absorption correction using spherical harmonics,
 implemented in SCALE3 ABSPACK scaling algorithm.
;
_exptl_crystal_colour colorless
_exptl_crystal_density_diffrn 2.267
_exptl_crystal_description block
_exptl_crystal_F_000 760
_exptl_crystal_size_max 0.460
_exptl_crystal_size_mid 0.200
_exptl_crystal_size_min 0.100
_refine_diff_density_max 0.450
_refine_diff_density_min -0.394
_refine_diff_density_rms 0.065
_refine_ls_extinction_method none
_refine_ls_goodness_of_fit_ref 1.045
_refine_ls_hydrogen_treatment refall
_refine_ls_matrix_type full
_refine_ls_number_parameters 204
_refine_ls_number_reflns 2218
_refine_ls_number_restraints 0
_refine_ls_restrained_S_all 1.045
_refine_ls_R_factor_all 0.0189
_refine_ls_R_factor_gt 0.0170
_refine_ls_shift/su_max 0.001
_refine_ls_shift/su_mean 0.000
_refine_ls_structure_factor_coef Fsqd
_refine_ls_weighting_details 'w=1/[\s^2^(Fo^2^)+(0.0172P)^2^+1.0918P] where P=(Fo^2^+2Fc^2^)/3'
_refine_ls_weighting_scheme calc
_refine_ls_wR_factor_gt 0.0403
_refine_ls_wR_factor_ref 0.0413
_reflns_Friedel_coverage 0.000
_reflns_number_gt 2071
_reflns_number_total 2218
_reflns_threshold_expression 'I > 2\s(I)'
_cod_data_source_file c8ta01412d2.cif
_cod_data_source_block lx241
_cod_original_cell_volume 1135.47(4)
_cod_database_code 7237121
_shelx_space_group_comment
;
The symmetry employed for this shelxl refinement is uniquely defined
by the following loop, which should always be used as a source of
symmetry information in preference to the above space-group names.
They are only intended as comments.
;
_shelx_estimated_absorpt_t_min 0.454
_shelx_estimated_absorpt_t_max 0.822
_shelxl_version_number 2013-4

loop_
_space_group_symop_operation_xyz
'x, y, z'
'-x, y+1/2, -z+1/2'
'-x, -y, -z'
'x, -y-1/2, z-1/2'

loop_
_atom_site_label
_atom_site_type_symbol
_atom_site_fract_x
_atom_site_fract_y
_atom_site_fract_z
_atom_site_U_iso_or_equiv
_atom_site_adp_type
_atom_site_occupancy
_atom_site_site_symmetry_order
_atom_site_calc_flag
Ag1 Ag -0.35272(2) 0.91295(2) -0.04539(2) 0.01576(6) Uani 1 1 d
N1 N -0.15128(17) 0.71528(15) 0.17862(15) 0.0123(3) Uani 1 1 d
N2 N -0.27673(17) 0.76260(15) 0.12190(15) 0.0134(3) Uani 1 1 d
C1 C -0.3569(2) 0.72178(18) 0.19222(19) 0.0141(4) Uani 1 1 d
N4 N -0.28257(17) 0.65328(16) 0.28785(16) 0.0148(3) Uani 1 1 d
N5 N 0.31525(18) 0.60352(15) 0.45549(16) 0.0145(4) Uani 1 1 d
N6 N 0.19436(17) 0.65877(15) 0.41651(15) 0.0144(3) Uani 1 1 d
N7 N 0.22158(17) 0.76883(15) 0.37034(15) 0.0119(3) Uani 1 1 d
C5 C 0.3607(2) 0.77773(19) 0.38322(18) 0.0136(4) Uani 1 1 d
N9 N 0.42171(17) 0.67528(16) 0.43611(15) 0.0135(3) Uani 1 1 d
N10 N -0.15082(17) 0.65022(16) 0.27860(16) 0.0154(3) Uani 1 1 d
C2 C -0.0244(2) 0.7324(2) 0.1342(2) 0.0154(4) Uani 1 1 d
C3 C 0.0514(2) 0.8533(2) 0.18125(19) 0.0160(4) Uani 1 1 d
C4 C 0.1084(2) 0.85934(19) 0.32119(19) 0.0141(4) Uani 1 1 d
Cl1 Cl 0.31470(5) 0.51008(4) 0.13513(4) 0.01468(11) Uani 1 1 d
O1 O 0.19109(17) 0.45249(17) 0.15637(19) 0.0392(5) Uani 1 1 d
O2 O 0.3318(2) 0.47360(16) 0.01627(15) 0.0362(4) Uani 1 1 d
O3 O 0.29890(15) 0.64406(13) 0.13774(13) 0.0187(3) Uani 1 1 d
O4 O 0.43802(15) 0.47247(14) 0.22980(14) 0.0212(3) Uani 1 1 d
H3B H 0.125(3) 0.864(2) 0.142(2) 0.023(6) Uiso 1 1 d
H4A H 0.039(2) 0.844(2) 0.364(2) 0.016(6) Uiso 1 1 d
H3A H -0.007(3) 0.920(2) 0.156(2) 0.015(6) Uiso 1 1 d
H4B H 0.148(3) 0.935(2) 0.346(2) 0.017(6) Uiso 1 1 d
H5 H 0.410(3) 0.845(2) 0.361(2) 0.023(6) Uiso 1 1 d
H2B H -0.056(3) 0.735(2) 0.052(3) 0.026(7) Uiso 1 1 d
H2A H 0.034(2) 0.663(2) 0.162(2) 0.011(5) Uiso 1 1 d
H1 H -0.451(3) 0.737(2) 0.175(2) 0.013(5) Uiso 1 1 d

loop_
_atom_site_aniso_label
_atom_site_aniso_U_11
_atom_site_aniso_U_22
_atom_site_aniso_U_33
_atom_site_aniso_U_23
_atom_site_aniso_U_13
_atom_site_aniso_U_12
Ag1 0.01354(9) 0.01609(9) 0.01831(10) -0.00245(6) 0.00531(6) -0.00147(6)
N1 0.0117(8) 0.0116(8) 0.0139(8) -0.0009(6) 0.0036(7) 0.0005(6)
N2 0.0103(8) 0.0146(8) 0.0144(9) -0.0014(7) 0.0017(6) 0.0010(7)
C1 0.0100(10) 0.0141(10) 0.0172(10) -0.0012(8) 0.0017(8) 0.0001(8)
N4 0.0118(8) 0.0150(8) 0.0175(9) -0.0004(7) 0.0036(7) -0.0011(7)
N5 0.0114(8) 0.0155(8) 0.0162(9) 0.0013(7) 0.0027(7) 0.0004(7)
N6 0.0131(8) 0.0125(8) 0.0174(9) 0.0023(7) 0.0035(7) 0.0001(7)
N7 0.0112(8) 0.0115(8) 0.0130(8) 0.0007(6) 0.0030(6) 0.0008(6)
C5 0.0128(9) 0.0134(10) 0.0151(10) -0.0008(8) 0.0048(8) -0.0005(8)
N9 0.0113(8) 0.0148(8) 0.0146(8) -0.0014(7) 0.0035(6) -0.0005(7)
N10 0.0145(8) 0.0147(8) 0.0173(9) 0.0010(7) 0.0047(7) 0.0001(7)
C2 0.0125(10) 0.0209(11) 0.0142(11) -0.0005(8) 0.0060(8) 0.0026(8)
C3 0.0118(9) 0.0181(11) 0.0188(11) 0.0061(8) 0.0049(8) 0.0024(8)
C4 0.0104(9) 0.0120(10) 0.0200(11) 0.0010(8) 0.0038(8) 0.0027(8)
Cl1 0.0132(2) 0.0128(2) 0.0175(2) 0.00011(18) 0.00318(18) -0.00069(18)
O1 0.0152(8) 0.0328(10) 0.0681(14) 0.0216(9) 0.0082(8) -0.0044(7)
O2 0.0604(12) 0.0260(9) 0.0197(9) -0.0051(7) 0.0060(8) 0.0158(9)
O3 0.0224(8) 0.0121(7) 0.0218(8) -0.0017(6) 0.0064(6) 0.0029(6)
O4 0.0160(7) 0.0202(8) 0.0242(8) 0.0011(6) -0.0005(6) 0.0023(6)

loop_
_atom_type_symbol
_atom_type_description
_atom_type_scat_dispersion_real
_atom_type_scat_dispersion_imag
_atom_type_scat_source
C C 0.0033 0.0016 'International Tables Vol C Tables 4.2.6.8 and 6.1.1.4'
Ag Ag -0.8971 1.1015 'International Tables Vol C Tables 4.2.6.8 and 6.1.1.4'
Cl Cl 0.1484 0.1585 'International Tables Vol C Tables 4.2.6.8 and 6.1.1.4'
N N 0.0061 0.0033 'International Tables Vol C Tables 4.2.6.8 and 6.1.1.4'
O O 0.0106 0.0060 'International Tables Vol C Tables 4.2.6.8 and 6.1.1.4'
H H 0.0000 0.0000 'International Tables Vol C Tables 4.2.6.8 and 6.1.1.4'

loop_
_geom_angle_atom_site_label_1
_geom_angle_atom_site_label_2
_geom_angle_atom_site_label_3
_geom_angle
_geom_angle_site_symmetry_1
_geom_angle_site_symmetry_3
N4 Ag1 N5 126.85(6) 4_575 2
N4 Ag1 N9 106.31(6) 4_575 4_475
N5 Ag1 N9 116.08(6) 2 4_475
N4 Ag1 N2 109.10(6) 4_575 .
N5 Ag1 N2 105.96(6) 2 .
N9 Ag1 N2 83.91(5) 4_475 .
N10 N1 N2 113.90(15) . .
N10 N1 C2 122.58(16) . .
N2 N1 C2 123.52(16) . .
C1 N2 N1 102.11(16) . .
C1 N2 Ag1 124.44(13) . .
N1 N2 Ag1 132.78(12) . .
N2 C1 N4 111.74(17) . .
N2 C1 H1 123.1(14) . .
N4 C1 H1 125.1(14) . .
N10 N4 C1 106.81(16) . .
N10 N4 Ag1 124.71(13) . 4_576
C1 N4 Ag1 127.47(13) . 4_576
N6 N5 N9 111.16(15) . .
N6 N5 Ag1 126.20(13) . 2_545
N9 N5 Ag1 122.64(12) . 2_545
N5 N6 N7 105.98(15) . .
C5 N7 N6 108.71(16) . .
C5 N7 C4 130.03(17) . .
N6 N7 C4 121.21(16) . .
N9 C5 N7 108.68(18) . .
N9 C5 H5 124.0(15) . .
N7 C5 H5 127.3(15) . .
C5 N9 N5 105.46(16) . .
C5 N9 Ag1 132.75(14) . 4_676
N5 N9 Ag1 119.96(12) . 4_676
N1 N10 N4 105.43(15) . .
N1 C2 C3 111.82(17) . .
N1 C2 H2B 104.9(17) . .
C3 C2 H2B 109.7(17) . .
N1 C2 H2A 106.6(13) . .
C3 C2 H2A 111.2(13) . .
H2B C2 H2A 112(2) . .
C2 C3 C4 114.11(17) . .
C2 C3 H3B 108.2(16) . .
C4 C3 H3B 110.6(15) . .
C2 C3 H3A 110.7(15) . .
C4 C3 H3A 108.3(15) . .
H3B C3 H3A 105(2) . .
N7 C4 C3 113.34(17) . .
N7 C4 H4A 105.7(14) . .
C3 C4 H4A 113.1(14) . .
N7 C4 H4B 104.6(15) . .
C3 C4 H4B 111.5(15) . .
H4A C4 H4B 108(2) . .
O1 Cl1 O2 110.11(12) . .
O1 Cl1 O4 109.95(10) . .
O2 Cl1 O4 108.96(10) . .
O1 Cl1 O3 108.95(10) . .
O2 Cl1 O3 109.15(9) . .
O4 Cl1 O3 109.69(9) . .

loop_
_geom_bond_atom_site_label_1
_geom_bond_atom_site_label_2
_geom_bond_distance
_geom_bond_site_symmetry_2
Ag1 N5 2.2650(17) 2
Ag1 N2 2.4347(16) .
N1 N10 1.317(2) .
N1 N2 1.329(2) .
N1 C2 1.466(2) .
N2 C1 1.323(3) .
C1 N4 1.345(3) .
C1 H1 0.91(2) .
N4 N10 1.323(2) .
N5 N6 1.295(2) .
N5 N9 1.359(2) .
N6 N7 1.343(2) .
N7 C5 1.338(3) .
N7 C4 1.469(2) .
C5 N9 1.315(3) .
C5 H5 0.94(3) .
C2 C3 1.518(3) .
C2 H2B 0.90(3) .
C2 H2A 0.94(2) .
C3 C4 1.520(3) .
C3 H3B 0.94(3) .
C3 H3A 0.92(2) .
C4 H4A 0.95(2) .
C4 H4B 0.92(2) .
Cl1 O1 1.4345(16) .
Cl1 O2 1.4370(17) .
Cl1 O4 1.4415(15) .
Cl1 O3 1.4464(15) .

loop_
_geom_torsion_atom_site_label_1
_geom_torsion_atom_site_label_2
_geom_torsion_atom_site_label_3
_geom_torsion_atom_site_label_4
_geom_torsion
_geom_torsion_site_symmetry_1
_geom_torsion_site_symmetry_4
N10 N1 N2 C1 -0.7(2) . .
C2 N1 N2 C1 178.83(18) . .
N10 N1 N2 Ag1 169.91(13) . .
C2 N1 N2 Ag1 -10.6(3) . .
N1 N2 C1 N4 0.4(2) . .
Ag1 N2 C1 N4 -171.28(12) . .
N2 C1 N4 N10 0.1(2) . .
N2 C1 N4 Ag1 168.90(13) . 4_576
N9 N5 N6 N7 0.1(2) . .
Ag1 N5 N6 N7 179.99(12) 2_545 .
N5 N6 N7 C5 -0.2(2) . .
N5 N6 N7 C4 -177.83(16) . .
N6 N7 C5 N9 0.3(2) . .
C4 N7 C5 N9 177.56(18) . .
N7 C5 N9 N5 -0.2(2) . .
N7 C5 N9 Ag1 163.83(13) . 4_676
N6 N5 N9 C5 0.0(2) . .
Ag1 N5 N9 C5 -179.85(13) 2_545 .
N6 N5 N9 Ag1 -166.47(12) . 4_676
Ag1 N5 N9 Ag1 13.67(19) 2_545 4_676
N2 N1 N10 N4 0.7(2) . .
C2 N1 N10 N4 -178.77(17) . .
C1 N4 N10 N1 -0.5(2) . .
Ag1 N4 N10 N1 -169.69(12) 4_576 .
N10 N1 C2 C3 -94.8(2) . .
N2 N1 C2 C3 85.7(2) . .
N1 C2 C3 C4 63.5(2) . .
C5 N7 C4 C3 85.9(3) . .
N6 N7 C4 C3 -97.1(2) . .
C2 C3 C4 N7 65.9(2) . .
